data_2224452
loop_
_publ_author_name
'Eltayeb, Naser Eltaher'
'Teoh, Siang Guan'
'Adnan, Rohana'
'Fun, Hoong-Kun'
'Chantrapromma, Suchada'

_publ_section_title
;2-Methyl-6-(6-methyl-1<i>H</i>-benzimidazol-2-yl)phenol--2-methyl-6-(5-methyl-1<i>H</i>-benzimidazol-2-yl)phenol
 (3/1)
;
_journal_coeditor_code SJ2688
_journal_issue 12
_journal_name_full 'Acta Crystallographica Section E'
_journal_page_first o3227
_journal_page_last o3228
_journal_paper_doi 10.1107/S1600536809049770
_journal_volume 65
_journal_year 2009
_chemical_formula_iupac '0.75C15 H14 N2 O, 0.25C15 H14 N2 O'
_chemical_formula_moiety '0.75(C15 H14 N2 O), 0.25(C15 H14 N2 O)'
_chemical_formula_sum 'C15 H14 N2 O'
_chemical_formula_weight 238.28
_chemical_melting_point ?
_chemical_name_systematic
'2-Methyl-6-(6-methyl-1<i>H</i>-benzimidazol-2-yl)phenol--2-methyl-6-(5-methyl-1<i>H</i>-benzimidazol-2-yl)phenol (3/1)'
_space_group_IT_number 14
_symmetry_cell_setting monoclinic
_symmetry_space_group_name_Hall '-P 2ybc'
_symmetry_space_group_name_H-M 'P 1 21/c 1'
_atom_sites_solution_hydrogens geom
_atom_sites_solution_primary direct
_atom_sites_solution_secondary difmap
_audit_creation_method SHELXL-97
_cell_angle_alpha 90.00
_cell_angle_beta 105.0850(10)
_cell_angle_gamma 90.00
_cell_formula_units_Z 4
_cell_length_a 4.92310(10)
_cell_length_b 19.8900(6)
_cell_length_c 12.3199(3)
_cell_measurement_reflns_used 3703
_cell_measurement_temperature 100
_cell_measurement_theta_max 31.00
_cell_measurement_theta_min 1.99
_cell_volume 1164.80(5)
_computing_cell_refinement 'SAINT (Bruker, 2005)'
_computing_data_collection 'APEX2 (Bruker, 2005)'
_computing_data_reduction 'SAINT (Bruker, 2005)'
_computing_molecular_graphics 'SHELXTL (Sheldrick, 2008)'
_computing_publication_material
;
SHELXTL (Sheldrick, 2008) and PLATON (Spek, 2009)
;
_computing_structure_refinement 'SHELXTL (Sheldrick, 2008)'
_computing_structure_solution 'SHELXTL (Sheldrick, 2008)'
_diffrn_ambient_temperature 100
_diffrn_measured_fraction_theta_full 0.999
_diffrn_measured_fraction_theta_max 0.999
_diffrn_measurement_device_type 'Bruker APEXII CCD area-detector'
_diffrn_measurement_method '\f and \w scans'
_diffrn_radiation_monochromator graphite
_diffrn_radiation_source 'sealed tube'
_diffrn_radiation_type MoK\a
_diffrn_radiation_wavelength 0.71073
_diffrn_reflns_av_R_equivalents 0.0304
_diffrn_reflns_av_sigmaI/netI 0.0179
_diffrn_reflns_limit_h_max 7
_diffrn_reflns_limit_h_min -7
_diffrn_reflns_limit_k_max 28
_diffrn_reflns_limit_k_min -28
_diffrn_reflns_limit_l_max 17
_diffrn_reflns_limit_l_min -17
_diffrn_reflns_number 34431
_diffrn_reflns_theta_full 31.00
_diffrn_reflns_theta_max 31.00
_diffrn_reflns_theta_min 1.99
_diffrn_standards_number 0
_exptl_absorpt_coefficient_mu 0.087
_exptl_absorpt_correction_T_max 0.9917
_exptl_absorpt_correction_T_min 0.9505
_exptl_absorpt_correction_type multi-scan
_exptl_absorpt_process_details '(SADABS; Bruker, 2005)'
_exptl_crystal_colour Yellow
_exptl_crystal_density_diffrn 1.359
_exptl_crystal_density_method 'not measured'
_exptl_crystal_description Needle
_exptl_crystal_F_000 504
_exptl_crystal_size_max 0.59
_exptl_crystal_size_mid 0.17
_exptl_crystal_size_min 0.10
_refine_diff_density_max 0.610
_refine_diff_density_min -0.202
_refine_ls_extinction_method none
_refine_ls_goodness_of_fit_ref 1.074
_refine_ls_hydrogen_treatment mixed
_refine_ls_matrix_type full
_refine_ls_number_parameters 184
_refine_ls_number_reflns 3703
_refine_ls_number_restraints 0
_refine_ls_restrained_S_all 1.074
_refine_ls_R_factor_all 0.0535
_refine_ls_R_factor_gt 0.0461
_refine_ls_shift/su_max 0.001
_refine_ls_shift/su_mean 0.000
_refine_ls_structure_factor_coef Fsqd
_refine_ls_weighting_details 'calc w=1/[\s^2^(Fo^2^)+(0.0668P)^2^+0.4392P] where P=(Fo^2^+2Fc^2^)/3'
_refine_ls_weighting_scheme calc
_refine_ls_wR_factor_gt 0.1252
_refine_ls_wR_factor_ref 0.1305
_reflns_number_gt 3165
_reflns_number_total 3703
_reflns_threshold_expression I>2\s(I)
_cod_data_source_file sj2688.cif
_cod_data_source_block I
_cod_depositor_comments
;
The following automatic conversions were performed:
'_symmetry_cell_setting' value 'Monoclinic' changed to 'monoclinic'
according to '/home/saulius/struct/CIF-dictionaries/cif_core.dic'
dictionary named 'cif_core.dic' version 2.4.1 from 2010-06-29.

Automatic conversion script
Id: cif_fix_enum 1527 2010-12-29 10:47:43Z saulius 

The following automatic conversions were performed:

'_symmetry_cell_setting' value 'Monoclinic' changed to 'monoclinic'
according to /home/saulius/struct/CIF-dictionaries/cif_core.dic
dictionary named 'cif_core.dic' version 2.4.1 from 2010-06-29.

Automatic conversion script
Id: cif_fix_values 1715 2011-07-08 13:25:40Z adriana 
;
_cod_original_sg_symbol_H-M 'P 21/c'
_cod_database_code 2224452
_cod_database_fobs_code 2224452

loop_
_symmetry_equiv_pos_as_xyz
'x, y, z'
'-x, y+1/2, -z+1/2'
'-x, -y, -z'
'x, -y-1/2, z-1/2'

loop_
_atom_site_type_symbol
_atom_site_label
_atom_site_fract_x
_atom_site_fract_y
_atom_site_fract_z
_atom_site_U_iso_or_equiv
_atom_site_adp_type
_atom_site_calc_flag
_atom_site_refinement_flags
_atom_site_occupancy
_atom_site_disorder_assembly
_atom_site_disorder_group
O O1 1.19279(16) 0.73306(4) 0.38129(6) 0.01798(17) Uani d . 1 . .
N N1 0.75983(18) 0.80945(5) 0.29676(7) 0.01616(18) Uani d . 1 . .
N N2 0.51410(19) 0.79954(5) 0.11676(8) 0.01659(18) Uani d . 1 . .
C C1 1.1529(2) 0.70454(5) 0.27765(8) 0.01503(19) Uani d . 1 . .
C C2 1.3414(2) 0.65397(5) 0.26490(9) 0.0167(2) Uani d . 1 . .
C C3 1.3081(2) 0.62518(6) 0.15941(10) 0.0202(2) Uani d . 1 . .
H H3A 1.4326 0.5918 0.1501 0.024 Uiso calc R 1 . .
C C4 1.0927(2) 0.64511(6) 0.06716(10) 0.0226(2) Uani d . 1 . .
H H4A 1.0756 0.6256 -0.0029 0.027 Uiso calc R 1 . .
C C5 0.9042(2) 0.69426(6) 0.08074(9) 0.0189(2) Uani d . 1 . .
H H5A 0.7591 0.7073 0.0196 0.023 Uiso calc R 1 . .
C C6 0.9303(2) 0.72445(5) 0.18570(8) 0.01520(19) Uani d . 1 . .
C C7 0.7363(2) 0.77685(5) 0.20056(8) 0.01523(19) Uani d . 1 . .
C C8 0.3873(2) 0.85056(5) 0.16229(9) 0.0164(2) Uani d . 1 . .
C C9 0.1586(2) 0.89213(5) 0.11465(9) 0.0187(2) Uani d . 1 A .
H H9A 0.0587 0.8876 0.0398 0.022 Uiso calc R 1 . .
C C10 0.0862(2) 0.94063(6) 0.18357(10) 0.0197(2) Uani d . 1 . .
H H10A -0.0692 0.9702 0.1537 0.024 Uiso d PR 0.254(4) A 2
C C11 0.2396(2) 0.94650(6) 0.29702(10) 0.0202(2) Uani d . 1 A .
H H11A 0.1853 0.9801 0.3432 0.024 Uiso d PR 0.746(4) A 1
C C12 0.4672(2) 0.90501(6) 0.34381(9) 0.0199(2) Uani d . 1 . .
H H12A 0.5665 0.9094 0.4188 0.024 Uiso calc R 1 A .
C C13 0.5427(2) 0.85640(5) 0.27486(9) 0.0163(2) Uani d . 1 A .
C C14 1.5751(2) 0.63299(6) 0.36352(9) 0.0208(2) Uani d . 1 . .
H H14A 1.6860 0.5988 0.3405 0.031 Uiso calc R 1 . .
H H14B 1.4973 0.6156 0.4216 0.031 Uiso calc R 1 . .
H H14C 1.6918 0.6711 0.3916 0.031 Uiso calc R 1 . .
C C15 -0.1576(3) 0.98865(7) 0.13834(13) 0.0201(3) Uani d P 0.746(4) A 1
H H15A -0.2119 0.9866 0.0577 0.030 Uiso calc PR 0.746(4) A 1
H H15B -0.1006 1.0336 0.1620 0.030 Uiso calc PR 0.746(4) A 1
H H15C -0.3142 0.9760 0.1668 0.030 Uiso calc PR 0.746(4) A 1
C C15A 0.1355(10) 0.9949(2) 0.3651(5) 0.0267(11) Uani d P 0.254(4) A 2
H H15D 0.2593 0.9959 0.4395 0.040 Uiso calc PR 0.254(4) A 2
H H15E -0.0496 0.9820 0.3689 0.040 Uiso calc PR 0.254(4) A 2
H H15F 0.1282 1.0387 0.3317 0.040 Uiso calc PR 0.254(4) A 2
H H1N2 0.445(4) 0.7809(10) 0.0451(16) 0.041(5) Uiso d . 1 . .
H H1O1 1.058(5) 0.7671(11) 0.3717(19) 0.058(6) Uiso d . 1 . .

loop_
_atom_site_aniso_label
_atom_site_aniso_U_11
_atom_site_aniso_U_22
_atom_site_aniso_U_33
_atom_site_aniso_U_12
_atom_site_aniso_U_13
_atom_site_aniso_U_23
O1 0.0181(4) 0.0218(4) 0.0123(3) 0.0025(3) 0.0008(3) -0.0007(3)
N1 0.0156(4) 0.0180(4) 0.0141(4) 0.0009(3) 0.0025(3) 0.0006(3)
N2 0.0152(4) 0.0189(4) 0.0138(4) 0.0011(3) 0.0005(3) 0.0000(3)
C1 0.0143(4) 0.0174(4) 0.0126(4) -0.0020(3) 0.0021(3) 0.0010(3)
C2 0.0149(4) 0.0180(4) 0.0164(5) -0.0004(3) 0.0026(3) 0.0014(4)
C3 0.0183(5) 0.0219(5) 0.0196(5) 0.0025(4) 0.0037(4) -0.0019(4)
C4 0.0211(5) 0.0272(5) 0.0181(5) 0.0024(4) 0.0030(4) -0.0046(4)
C5 0.0174(5) 0.0238(5) 0.0137(4) 0.0013(4) 0.0007(4) -0.0014(4)
C6 0.0142(4) 0.0174(4) 0.0133(4) -0.0003(3) 0.0024(3) 0.0001(3)
C7 0.0136(4) 0.0175(4) 0.0136(4) -0.0005(3) 0.0019(3) 0.0018(3)
C8 0.0148(4) 0.0172(4) 0.0163(5) -0.0010(3) 0.0024(3) 0.0008(3)
C9 0.0157(4) 0.0201(5) 0.0184(5) 0.0001(4) 0.0010(4) 0.0022(4)
C10 0.0162(4) 0.0194(5) 0.0228(5) -0.0002(4) 0.0037(4) 0.0032(4)
C11 0.0197(5) 0.0195(5) 0.0216(5) 0.0008(4) 0.0060(4) -0.0005(4)
C12 0.0201(5) 0.0220(5) 0.0172(5) 0.0007(4) 0.0040(4) -0.0007(4)
C13 0.0152(4) 0.0174(4) 0.0157(5) -0.0002(3) 0.0027(3) 0.0020(3)
C14 0.0177(5) 0.0234(5) 0.0192(5) 0.0033(4) 0.0012(4) 0.0023(4)
C15 0.0167(6) 0.0179(7) 0.0243(7) 0.0024(5) 0.0027(5) 0.0019(5)
C15A 0.023(2) 0.024(2) 0.035(3) 0.0009(17) 0.0110(19) -0.0034(18)

loop_
_atom_type_symbol
_atom_type_description
_atom_type_scat_dispersion_real
_atom_type_scat_dispersion_imag
_atom_type_scat_source
C C 0.0033 0.0016 'International Tables Vol C Tables 4.2.6.8 and 6.1.1.4'
H H 0.0000 0.0000 'International Tables Vol C Tables 4.2.6.8 and 6.1.1.4'
N N 0.0061 0.0033 'International Tables Vol C Tables 4.2.6.8 and 6.1.1.4'
O O 0.0106 0.0060 'International Tables Vol C Tables 4.2.6.8 and 6.1.1.4'

loop_
_geom_angle_atom_site_label_1
_geom_angle_atom_site_label_2
_geom_angle_atom_site_label_3
_geom_angle_site_symmetry_1
_geom_angle_site_symmetry_3
_geom_angle
_geom_angle_publ_flag
C1 O1 H1O1 . . 105.0(14) ?
C7 N1 C13 . . 105.67(8) ?
C7 N2 C8 . . 106.97(9) ?
C7 N2 H1N2 . . 127.1(12) ?
C8 N2 H1N2 . . 125.5(12) ?
O1 C1 C2 . . 117.66(9) ?
O1 C1 C6 . . 121.79(9) ?
C2 C1 C6 . . 120.55(9) ?
C3 C2 C1 . . 118.62(10) ?
C3 C2 C14 . . 121.45(10) ?
C1 C2 C14 . . 119.92(9) ?
C2 C3 C4 . . 121.60(10) ?
C2 C3 H3A . . 119.2 ?
C4 C3 H3A . . 119.2 ?
C5 C4 C3 . . 119.50(10) ?
C5 C4 H4A . . 120.2 ?
C3 C4 H4A . . 120.2 ?
C4 C5 C6 . . 120.63(10) ?
C4 C5 H5A . . 119.7 ?
C6 C5 H5A . . 119.7 ?
C5 C6 C1 . . 119.07(9) ?
C5 C6 C7 . . 121.12(9) ?
C1 C6 C7 . . 119.80(9) ?
N1 C7 N2 . . 112.23(9) ?
N1 C7 C6 . . 123.58(9) ?
N2 C7 C6 . . 124.17(9) ?
N2 C8 C9 . . 131.51(10) ?
N2 C8 C13 . . 105.89(9) ?
C9 C8 C13 . . 122.58(10) ?
C10 C9 C8 . . 117.42(10) ?
C10 C9 H9A . . 121.3 ?
C8 C9 H9A . . 121.3 ?
C9 C10 C11 . . 120.40(10) ?
C9 C10 C15 . . 120.98(11) ?
C11 C10 C15 . . 118.62(11) ?
C9 C10 H10A . . 119.8 ?
C11 C10 H10A . . 119.8 ?
C12 C11 C10 . . 121.86(10) ?
C12 C11 C15A . . 121.4(2) ?
C10 C11 C15A . . 116.6(2) ?
C12 C11 H11A . . 119.1 ?
C10 C11 H11A . . 119.0 ?
C11 C12 C13 . . 118.11(10) ?
C11 C12 H12A . . 120.9 ?
C13 C12 H12A . . 120.9 ?
N1 C13 C12 . . 131.12(10) ?
N1 C13 C8 . . 109.24(9) ?
C12 C13 C8 . . 119.63(10) ?
C2 C14 H14A . . 109.5 ?
C2 C14 H14B . . 109.5 ?
H14A C14 H14B . . 109.5 ?
C2 C14 H14C . . 109.5 ?
H14A C14 H14C . . 109.5 ?
H14B C14 H14C . . 109.5 ?
C10 C15 H15A . . 109.5 ?
H10A C15 H15A . . 107.6 ?
C10 C15 H15B . . 109.5 ?
H10A C15 H15B . . 111.4 ?
C10 C15 H15C . . 109.5 ?
H10A C15 H15C . . 109.4 ?
C11 C15A H15D . . 109.5 ?
C11 C15A H15E . . 109.5 ?
H15D C15A H15E . . 109.5 ?
C11 C15A H15F . . 109.5 ?
H15D C15A H15F . . 109.5 ?
H15E C15A H15F . . 109.5 ?

loop_
_geom_bond_atom_site_label_1
_geom_bond_atom_site_label_2
_geom_bond_site_symmetry_2
_geom_bond_distance
_geom_bond_publ_flag
O1 C1 . 1.3639(12) ?
O1 H1O1 . 0.93(2) ?
N1 C7 . 1.3291(13) ?
N1 C13 . 1.3919(13) ?
N2 C7 . 1.3706(13) ?
N2 C8 . 1.3842(14) ?
N2 H1N2 . 0.936(19) ?
C1 C2 . 1.4045(14) ?
C1 C6 . 1.4124(14) ?
C2 C3 . 1.3904(15) ?
C2 C14 . 1.4990(15) ?
C3 C4 . 1.3951(16) ?
C3 H3A . 0.9300 ?
C4 C5 . 1.3877(15) ?
C4 H4A . 0.9300 ?
C5 C6 . 1.4009(14) ?
C5 H5A . 0.9300 ?
C6 C7 . 1.4572(14) ?
C8 C9 . 1.3970(14) ?
C8 C13 . 1.4035(14) ?
C9 C10 . 1.3915(16) ?
C9 H9A . 0.9300 ?
C10 C11 . 1.4100(16) ?
C10 C15 . 1.5217(18) ?
C10 H10A . 0.9599 ?
C11 C12 . 1.3902(15) ?
C11 C15A . 1.454(5) ?
C11 H11A . 0.9600 ?
C12 C13 . 1.3996(15) ?
C12 H12A . 0.9300 ?
C14 H14A . 0.9600 ?
C14 H14B . 0.9600 ?
C14 H14C . 0.9600 ?
C15 H10A . 0.5624 ?
C15 H15A . 0.9600 ?
C15 H15B . 0.9600 ?
C15 H15C . 0.9600 ?
C15A H11A . 0.5030 ?
C15A H15D . 0.9600 ?
C15A H15E . 0.9600 ?
C15A H15F . 0.9600 ?

loop_
_geom_hbond_atom_site_label_D
_geom_hbond_atom_site_label_H
_geom_hbond_atom_site_label_A
_geom_hbond_site_symmetry_A
_geom_hbond_distance_DH
_geom_hbond_distance_HA
_geom_hbond_distance_DA
_geom_hbond_angle_DHA
_geom_hbond_publ_flag
N2 H1N2 O1 4_475 0.936(19) 2.095(19) 2.9916(12) 160.1(18) y
O1 H1O1 N1 1_555 0.93(2) 1.74(2) 2.6040(12) 153(2) y
C15 H15C Cg3 1_455 0.96 2.66 3.5731(16) 160 y
C15A H15F Cg2 2_655 0.96 2.96 3.780(4) 144 y

loop_
_geom_torsion_atom_site_label_1
_geom_torsion_atom_site_label_2
_geom_torsion_atom_site_label_3
_geom_torsion_atom_site_label_4
_geom_torsion_site_symmetry_1
_geom_torsion_site_symmetry_2
_geom_torsion_site_symmetry_3
_geom_torsion_site_symmetry_4
_geom_torsion
_geom_torsion_publ_flag
O1 C1 C2 C3 . . . . -178.69(9) ?
C6 C1 C2 C3 . . . . 1.56(15) ?
O1 C1 C2 C14 . . . . 0.27(14) ?
C6 C1 C2 C14 . . . . -179.49(9) ?
C1 C2 C3 C4 . . . . -0.34(17) ?
C14 C2 C3 C4 . . . . -179.28(10) ?
C2 C3 C4 C5 . . . . -0.80(18) ?
C3 C4 C5 C6 . . . . 0.73(17) ?
C4 C5 C6 C1 . . . . 0.46(16) ?
C4 C5 C6 C7 . . . . 179.02(10) ?
O1 C1 C6 C5 . . . . 178.63(9) ?
C2 C1 C6 C5 . . . . -1.62(15) ?
O1 C1 C6 C7 . . . . 0.06(15) ?
C2 C1 C6 C7 . . . . 179.81(9) ?
C13 N1 C7 N2 . . . . -0.43(12) ?
C13 N1 C7 C6 . . . . 177.88(9) ?
C8 N2 C7 N1 . . . . 0.39(12) ?
C8 N2 C7 C6 . . . . -177.91(9) ?
C5 C6 C7 N1 . . . . -176.56(10) ?
C1 C6 C7 N1 . . . . 1.98(15) ?
C5 C6 C7 N2 . . . . 1.55(16) ?
C1 C6 C7 N2 . . . . -179.91(9) ?
C7 N2 C8 C9 . . . . 178.20(11) ?
C7 N2 C8 C13 . . . . -0.17(11) ?
N2 C8 C9 C10 . . . . -178.36(11) ?
C13 C8 C9 C10 . . . . -0.22(16) ?
C8 C9 C10 C11 . . . . -0.31(16) ?
C8 C9 C10 C15 . . . . 179.22(11) ?
C9 C10 C11 C12 . . . . 0.42(17) ?
C15 C10 C11 C12 . . . . -179.13(11) ?
C9 C10 C11 C15A . . . . -175.2(2) ?
C15 C10 C11 C15A . . . . 5.2(3) ?
C10 C11 C12 C13 . . . . 0.03(17) ?
C15A C11 C12 C13 . . . . 175.5(2) ?
C7 N1 C13 C12 . . . . -178.89(11) ?
C7 N1 C13 C8 . . . . 0.31(11) ?
C11 C12 C13 N1 . . . . 178.57(10) ?
C11 C12 C13 C8 . . . . -0.56(16) ?
N2 C8 C13 N1 . . . . -0.08(11) ?
C9 C8 C13 N1 . . . . -178.63(9) ?
N2 C8 C13 C12 . . . . 179.22(9) ?
C9 C8 C13 C12 . . . . 0.67(16) ?
